data_7045658
loop_
_publ_author_name
'Du, Jun'
'Kodikara, Mahesh S.'
'Moxey, Graeme J.'
'Morshedi, Mahbod'
'Barlow, Adam'
'Quintana, Crist\'obal'
'Wang, Genmiao'
'Stranger, Robert'
'Zhang, Chi'
'Cifuentes, Marie P.'
'Humphrey, Mark G.'

_publ_section_title
;
 Quadratic and cubic hyperpolarizabilities of
 nitro-phenyl/-naphthalenyl/-anthracenyl alkynyl complexes.
;
_journal_issue 13
_journal_name_full 'Dalton transactions (Cambridge, England : 2003)'
_journal_page_first 4560
_journal_page_last 4571
_journal_paper_doi 10.1039/c8dt00155c
_journal_volume 47
_journal_year 2018
_chemical_formula_moiety 'C57 H43 N O2 P2 Ru'
_chemical_formula_sum 'C57 H43 N O2 P2 Ru'
_chemical_formula_weight 936.93
_space_group_crystal_system monoclinic
_space_group_IT_number 14
_space_group_name_Hall '-P 2ybc'
_space_group_name_H-M_alt 'P 1 21/c 1'
_symmetry_space_group_name_Hall '-P 2ybc'
_symmetry_space_group_name_H-M 'P 1 21/c 1'
_atom_sites_solution_hydrogens geom
_audit_creation_date 2016-01-28
_audit_creation_method
;
Olex2 1.2
(compiled 2015.09.30 svn.r3233 for OlexSys, GUI svn.r5103)
;
_audit_update_record
;
2016-02-11 deposited with the CCDC.
2018-02-16 downloaded from the CCDC.
;
_cell_angle_alpha 90
_cell_angle_beta 91.7520(11)
_cell_angle_gamma 90
_cell_formula_units_Z 4
_cell_length_a 10.87123(14)
_cell_length_b 10.86302(14)
_cell_length_c 38.6139(5)
_cell_measurement_reflns_used 19778
_cell_measurement_temperature 150.00(10)
_cell_measurement_theta_max 72.1280
_cell_measurement_theta_min 4.0550
_cell_volume 4557.95(10)
_computing_cell_refinement
;
CrysAlisPro, Agilent Technologies,
Version 1.171.37.35h (release 09-02-2015 CrysAlis171 .NET)
(compiled Feb  9 2015,16:26:32)
;
_computing_data_collection
;
CrysAlisPro, Agilent Technologies,
Version 1.171.37.35h (release 09-02-2015 CrysAlis171 .NET)
(compiled Feb  9 2015,16:26:32)
;
_computing_data_reduction
;
CrysAlisPro, Agilent Technologies,
Version 1.171.37.35h (release 09-02-2015 CrysAlis171 .NET)
(compiled Feb  9 2015,16:26:32)
;
_computing_molecular_graphics 'Olex2 (Dolomanov et al., 2009)'
_computing_publication_material 'Olex2 (Dolomanov et al., 2009)'
_computing_structure_refinement 'ShelXL (Sheldrick, 2015)'
_computing_structure_solution 'ShelXS (Sheldrick, 2008)'
_diffrn_ambient_environment N~2~
_diffrn_ambient_temperature 150.00(10)
_diffrn_detector 'CCD plate'
_diffrn_detector_area_resol_mean 8.1297
_diffrn_detector_type EosS2
_diffrn_measured_fraction_theta_full 0.999
_diffrn_measured_fraction_theta_max 0.994
_diffrn_measurement_details
;
#__ type_ start__ end____ width___ exp.time_
  1 omega   19.00   93.00   1.0000    1.0000
omega____ theta____ kappa____ phi______ frames
    -       36.0254   57.0000    0.0000 74

#__ type_ start__ end____ width___ exp.time_
  2 omega   61.00   90.00   1.0000    6.0000
omega____ theta____ kappa____ phi______ frames
    -      108.0000  -30.0000   60.0000 29

#__ type_ start__ end____ width___ exp.time_
  3 omega  111.00  140.00   1.0000    6.0000
omega____ theta____ kappa____ phi______ frames
    -      108.0000    0.0000   90.0000 29

#__ type_ start__ end____ width___ exp.time_
  4 omega  150.00  176.00   1.0000    6.0000
omega____ theta____ kappa____ phi______ frames
    -      108.0000    0.0000   90.0000 26

#__ type_ start__ end____ width___ exp.time_
  5 omega  109.00  134.00   1.0000    6.0000
omega____ theta____ kappa____ phi______ frames
    -      108.0000  -77.0000  120.0000 25

#__ type_ start__ end____ width___ exp.time_
  6 omega  107.00  134.00   1.0000    6.0000
omega____ theta____ kappa____ phi______ frames
    -      108.0000  -15.0000   60.0000 27

#__ type_ start__ end____ width___ exp.time_
  7 omega   90.00  116.00   1.0000    6.0000
omega____ theta____ kappa____ phi______ frames
    -      108.0000  -61.0000  120.0000 26

#__ type_ start__ end____ width___ exp.time_
  8 omega   83.00  109.00   1.0000    6.0000
omega____ theta____ kappa____ phi______ frames
    -      108.0000 -111.0000   90.0000 26

#__ type_ start__ end____ width___ exp.time_
  9 omega   75.00  109.00   1.0000    6.0000
omega____ theta____ kappa____ phi______ frames
    -      108.0000  -95.0000    0.0000 34

#__ type_ start__ end____ width___ exp.time_
 10 omega   73.00   98.00   1.0000    6.0000
omega____ theta____ kappa____ phi______ frames
    -      108.0000  -45.0000  -30.0000 25

#__ type_ start__ end____ width___ exp.time_
 11 omega   80.00  106.00   1.0000    6.0000
omega____ theta____ kappa____ phi______ frames
    -      108.0000  -61.0000  -90.0000 26

#__ type_ start__ end____ width___ exp.time_
 12 omega   86.00  134.00   1.0000    6.0000
omega____ theta____ kappa____ phi______ frames
    -      108.0000  -77.0000 -180.0000 48

#__ type_ start__ end____ width___ exp.time_
 13 omega   53.00   78.00   1.0000    6.0000
omega____ theta____ kappa____ phi______ frames
    -      108.0000  -61.0000  -90.0000 25

#__ type_ start__ end____ width___ exp.time_
 14 omega   43.00   87.00   1.0000    6.0000
omega____ theta____ kappa____ phi______ frames
    -      108.0000  -61.0000 -150.0000 44

#__ type_ start__ end____ width___ exp.time_
 15 omega   44.00   90.00   1.0000    6.0000
omega____ theta____ kappa____ phi______ frames
    -      108.0000  -45.0000 -150.0000 46

#__ type_ start__ end____ width___ exp.time_
 16 omega   43.00   78.00   1.0000    6.0000
omega____ theta____ kappa____ phi______ frames
    -      108.0000  -30.0000  -90.0000 35

#__ type_ start__ end____ width___ exp.time_
 17 omega   37.00   88.00   1.0000    6.0000
omega____ theta____ kappa____ phi______ frames
    -      108.0000  -15.0000  -30.0000 51

#__ type_ start__ end____ width___ exp.time_
 18 omega   38.00   82.00   1.0000    6.0000
omega____ theta____ kappa____ phi______ frames
    -      108.0000  -15.0000   60.0000 44

#__ type_ start__ end____ width___ exp.time_
 19 omega   60.00   86.00   1.0000    6.0000
omega____ theta____ kappa____ phi______ frames
    -      108.0000  -61.0000  120.0000 26

#__ type_ start__ end____ width___ exp.time_
 20 omega   59.00   85.00   1.0000    6.0000
omega____ theta____ kappa____ phi______ frames
    -      108.0000  -77.0000  120.0000 26

#__ type_ start__ end____ width___ exp.time_
 21 omega   65.00  104.00   1.0000    6.0000
omega____ theta____ kappa____ phi______ frames
    -      108.0000  -95.0000  120.0000 39

#__ type_ start__ end____ width___ exp.time_
 22 omega   55.00   81.00   1.0000    6.0000
omega____ theta____ kappa____ phi______ frames
    -      108.0000  -95.0000   30.0000 26

#__ type_ start__ end____ width___ exp.time_
 23 omega   40.00   97.00   1.0000    6.0000
omega____ theta____ kappa____ phi______ frames
    -      108.0000  -95.0000   90.0000 57

#__ type_ start__ end____ width___ exp.time_
 24 omega   40.00   65.00   1.0000    6.0000
omega____ theta____ kappa____ phi______ frames
    -      108.0000  -30.0000   90.0000 25

#__ type_ start__ end____ width___ exp.time_
 25 omega   40.00   91.00   1.0000    6.0000
omega____ theta____ kappa____ phi______ frames
    -      108.0000    0.0000   90.0000 51

#__ type_ start__ end____ width___ exp.time_
 26 omega  103.00  130.00   1.0000    6.0000
omega____ theta____ kappa____ phi______ frames
    -      108.0000   77.0000  150.0000 27

#__ type_ start__ end____ width___ exp.time_
 27 omega   70.00   96.00   1.0000    1.0000
omega____ theta____ kappa____ phi______ frames
    -       36.0254    0.0000  150.0000 26

#__ type_ start__ end____ width___ exp.time_
 28 omega   26.00   53.00   1.0000    1.0000
omega____ theta____ kappa____ phi______ frames
    -       36.0254 -125.0000  -30.0000 27

#__ type_ start__ end____ width___ exp.time_
 29 omega    9.00   75.00   1.0000    1.0000
omega____ theta____ kappa____ phi______ frames
    -       36.0254  -99.0000 -120.0000 66

#__ type_ start__ end____ width___ exp.time_
 30 omega  102.00  149.00   1.0000    6.0000
omega____ theta____ kappa____ phi______ frames
    -      108.0000   61.0000  -90.0000 47

#__ type_ start__ end____ width___ exp.time_
 31 omega  105.00  150.00   1.0000    6.0000
omega____ theta____ kappa____ phi______ frames
    -      108.0000  111.0000 -150.0000 45

#__ type_ start__ end____ width___ exp.time_
 32 omega   91.00  117.00   1.0000    6.0000
omega____ theta____ kappa____ phi______ frames
    -      108.0000   45.0000 -150.0000 26

#__ type_ start__ end____ width___ exp.time_
 33 omega   90.00  128.00   1.0000    6.0000
omega____ theta____ kappa____ phi______ frames
    -      108.0000   77.0000 -150.0000 38

#__ type_ start__ end____ width___ exp.time_
 34 omega   44.00   71.00   1.0000    6.0000
omega____ theta____ kappa____ phi______ frames
    -      108.0000  -30.0000 -120.0000 27

#__ type_ start__ end____ width___ exp.time_
 35 omega   41.00   97.00   1.0000    6.0000
omega____ theta____ kappa____ phi______ frames
    -      108.0000  -95.0000 -180.0000 56

#__ type_ start__ end____ width___ exp.time_
 36 omega  -23.00   48.00   1.0000    1.0000
omega____ theta____ kappa____ phi______ frames
    -       36.0254  -38.0000  120.0000 71

#__ type_ start__ end____ width___ exp.time_
 37 omega  -16.00   60.00   1.0000    1.0000
omega____ theta____ kappa____ phi______ frames
    -       36.0254    0.0000  150.0000 76

#__ type_ start__ end____ width___ exp.time_
 38 omega   79.00  105.00   1.0000    6.0000
omega____ theta____ kappa____ phi______ frames
    -      108.0000  178.0000   60.0000 26
;
_diffrn_measurement_device 'four-circle diffractometer'
_diffrn_measurement_device_type 'SuperNova, Dual, Cu at zero, EosS2'
_diffrn_measurement_method '\w scans'
_diffrn_orient_matrix_UB_11 -0.1081356000
_diffrn_orient_matrix_UB_12 -0.0810779000
_diffrn_orient_matrix_UB_13 -0.0130046000
_diffrn_orient_matrix_UB_21 0.0914282000
_diffrn_orient_matrix_UB_22 -0.0997905000
_diffrn_orient_matrix_UB_23 -0.0110729000
_diffrn_orient_matrix_UB_31 -0.0060059000
_diffrn_orient_matrix_UB_32 -0.0597715000
_diffrn_orient_matrix_UB_33 0.0360989000
_diffrn_radiation_monochromator mirror
_diffrn_radiation_probe x-ray
_diffrn_radiation_type CuK\a
_diffrn_radiation_wavelength 1.54184
_diffrn_reflns_av_R_equivalents 0.0230
_diffrn_reflns_av_unetI/netI 0.0234
_diffrn_reflns_Laue_measured_fraction_full 0.999
_diffrn_reflns_Laue_measured_fraction_max 0.994
_diffrn_reflns_limit_h_max 13
_diffrn_reflns_limit_h_min -13
_diffrn_reflns_limit_k_max 12
_diffrn_reflns_limit_k_min -13
_diffrn_reflns_limit_l_max 47
_diffrn_reflns_limit_l_min -43
_diffrn_reflns_number 32218
_diffrn_reflns_point_group_measured_fraction_full 0.999
_diffrn_reflns_point_group_measured_fraction_max 0.994
_diffrn_reflns_theta_full 67.684
_diffrn_reflns_theta_max 72.405
_diffrn_reflns_theta_min 4.068
_diffrn_source 'sealed X-ray tube'
_diffrn_source_type 'SuperNova (Cu) X-ray Source'
_exptl_absorpt_coefficient_mu 3.791
_exptl_absorpt_correction_T_max 0.905
_exptl_absorpt_correction_T_min 0.877
_exptl_absorpt_correction_type gaussian
_exptl_absorpt_process_details
;
CrysAlisPro, Agilent Technologies,
Version 1.171.37.35h (release 09-02-2015 CrysAlis171 .NET)
(compiled Feb  9 2015,16:26:32)
Numerical absorption correction based on gaussian integration over
            a multifaceted crystal model
Empirical absorption correction using spherical harmonics,
 implemented in SCALE3 ABSPACK scaling algorithm.
;
_exptl_crystal_colour red
_exptl_crystal_density_diffrn 1.365
_exptl_crystal_description block
_exptl_crystal_F_000 1928
_exptl_crystal_size_max 0.223
_exptl_crystal_size_mid 0.1758
_exptl_crystal_size_min 0.1518
_refine_diff_density_max 1.181
_refine_diff_density_min -1.043
_refine_diff_density_rms 0.077
_refine_ls_extinction_method none
_refine_ls_goodness_of_fit_ref 1.155
_refine_ls_hydrogen_treatment constr
_refine_ls_matrix_type full
_refine_ls_number_parameters 568
_refine_ls_number_reflns 8970
_refine_ls_number_restraints 0
_refine_ls_restrained_S_all 1.155
_refine_ls_R_factor_all 0.0455
_refine_ls_R_factor_gt 0.0429
_refine_ls_shift/su_max 0.003
_refine_ls_shift/su_mean 0.000
_refine_ls_structure_factor_coef Fsqd
_refine_ls_weighting_details 'w=1/[\s^2^(Fo^2^)+(0.0091P)^2^+13.7329P] where P=(Fo^2^+2Fc^2^)/3'
_refine_ls_weighting_scheme calc
_refine_ls_wR_factor_gt 0.0958
_refine_ls_wR_factor_ref 0.0966
_reflns_Friedel_coverage 0.000
_reflns_number_gt 8696
_reflns_number_total 8970
_reflns_threshold_expression 'I > 2\s(I)'
_cod_data_source_file c8dt00155c2.cif
_cod_data_source_block GM391
_cod_depositor_comments 'Adding full bibliography for 7045651--7045663.cif.'
_cod_original_cell_volume 4557.96(10)
_cod_database_code 7045658
_chemical_oxdiff_formula 'C57 H43 Ru1 O1 N1 P2'
_shelx_space_group_comment
;
The symmetry employed for this shelxl refinement is uniquely defined
by the following loop, which should always be used as a source of
symmetry information in preference to the above space-group names.
They are only intended as comments.
;
_reflns_odcompleteness_completeness 99.98
_reflns_odcompleteness_iscentric 1
_reflns_odcompleteness_theta 66.97
_olex2_refinement_description
;
1. Fixed Uiso
 At 1.2 times of:
  All C(H) groups
2.a Aromatic/amide H refined with riding coordinates:
 C5(H5), C6(H6), C7(H7), C8(H8), C12(H12), C13(H13), C14(H14), C15(H15),
 C17(H17), C18(H18), C19(H19), C20(H20), C21(H21), C23(H23), C24(H24), C25(H25),
  C26(H26), C27(H27), C29(H29), C30(H30), C31(H31), C32(H32), C33(H33),
 C35(H35), C36(H36), C37(H37), C38(H38), C39(H39), C41(H41), C42(H42), C43(H43),
  C44(H44), C45(H45), C47(H47), C48(H48), C49(H49), C50(H50), C51(H51),
 C53(H53), C54(H54), C55(H55), C56(H56), C57(H57)
;
_shelx_shelxl_version_number 2014/7
_olex2_submission_special_instructions 'No special instructions were received'

loop_
_space_group_symop_operation_xyz
'x, y, z'
'-x, y+1/2, -z+1/2'
'-x, -y, -z'
'x, -y-1/2, z-1/2'

loop_
_atom_site_label
_atom_site_type_symbol
_atom_site_fract_x
_atom_site_fract_y
_atom_site_fract_z
_atom_site_U_iso_or_equiv
_atom_site_adp_type
_atom_site_occupancy
_atom_site_site_symmetry_order
_atom_site_calc_flag
_atom_site_refinement_flags_posn
Ru1 Ru 0.61638(2) 0.88790(2) 0.58961(2) 0.01955(7) Uani 1 1 d .
P1 P 0.78305(7) 0.78064(7) 0.57038(2) 0.01885(15) Uani 1 1 d .
P2 P 0.47300(7) 0.73962(7) 0.60069(2) 0.01995(16) Uani 1 1 d .
O1 O 0.8292(4) 0.8686(5) 0.83220(8) 0.0833(14) Uani 1 1 d .
O2 O 0.7217(4) 0.7048(3) 0.82652(8) 0.0612(9) Uani 1 1 d .
N1 N 0.7719(3) 0.7938(4) 0.81456(8) 0.0436(8) Uani 1 1 d .
C1 C 0.6834(3) 0.8673(3) 0.63815(8) 0.0231(6) Uani 1 1 d .
C2 C 0.7150(3) 0.8625(3) 0.66847(9) 0.0277(7) Uani 1 1 d .
C3 C 0.7355(3) 0.8492(3) 0.70504(8) 0.0278(7) Uani 1 1 d .
C4 C 0.8044(3) 0.7482(3) 0.71844(9) 0.0292(7) Uani 1 1 d .
C5 C 0.8629(3) 0.6635(4) 0.69625(9) 0.0334(8) Uani 1 1 d .
H5 H 0.8550 0.6740 0.6724 0.040 Uiso 1 1 calc R
C6 C 0.9301(4) 0.5674(4) 0.70914(11) 0.0416(9) Uani 1 1 d .
H6 H 0.9678 0.5136 0.6940 0.050 Uiso 1 1 calc R
C7 C 0.9430(4) 0.5486(4) 0.74533(11) 0.0470(10) Uani 1 1 d .
H7 H 0.9898 0.4831 0.7539 0.056 Uiso 1 1 calc R
C8 C 0.8870(4) 0.6264(4) 0.76769(10) 0.0424(9) Uani 1 1 d .
H8 H 0.8948 0.6123 0.7914 0.051 Uiso 1 1 calc R
C9 C 0.8164(3) 0.7294(4) 0.75525(9) 0.0325(8) Uani 1 1 d .
C10 C 0.7610(3) 0.8153(4) 0.77684(8) 0.0335(8) Uani 1 1 d .
C11 C 0.6960(3) 0.9180(3) 0.76489(9) 0.0311(8) Uani 1 1 d .
C12 C 0.6400(4) 1.0067(4) 0.78703(10) 0.0411(9) Uani 1 1 d .
H12 H 0.6494 0.9988 0.8109 0.049 Uiso 1 1 calc R
C13 C 0.5737(5) 1.1016(4) 0.77361(11) 0.0484(11) Uani 1 1 d .
H13 H 0.5377 1.1575 0.7885 0.058 Uiso 1 1 calc R
C14 C 0.5583(5) 1.1172(4) 0.73755(11) 0.0496(11) Uani 1 1 d .
H14 H 0.5125 1.1831 0.7288 0.060 Uiso 1 1 calc R
C15 C 0.6103(4) 1.0361(4) 0.71556(10) 0.0408(9) Uani 1 1 d .
H15 H 0.5993 1.0472 0.6918 0.049 Uiso 1 1 calc R
C16 C 0.6813(3) 0.9342(3) 0.72810(8) 0.0301(7) Uani 1 1 d .
C17 C 0.6713(4) 1.0819(3) 0.57856(10) 0.0348(8) Uani 1 1 d .
H17 H 0.7490 1.1125 0.5846 0.042 Uiso 1 1 calc R
C18 C 0.5658(4) 1.0819(3) 0.59957(10) 0.0373(9) Uani 1 1 d .
H18 H 0.5628 1.1135 0.6219 0.045 Uiso 1 1 calc R
C19 C 0.4669(3) 1.0266(3) 0.58104(10) 0.0335(8) Uani 1 1 d .
H19 H 0.3879 1.0149 0.5890 0.040 Uiso 1 1 calc R
C20 C 0.5095(3) 0.9914(3) 0.54788(9) 0.0290(7) Uani 1 1 d .
H20 H 0.4635 0.9530 0.5303 0.035 Uiso 1 1 calc R
C21 C 0.6348(3) 1.0259(3) 0.54674(9) 0.0312(7) Uani 1 1 d .
H21 H 0.6853 1.0138 0.5280 0.037 Uiso 1 1 calc R
C22 C 0.7862(3) 0.7371(3) 0.52404(8) 0.0224(6) Uani 1 1 d .
C23 C 0.6860(3) 0.7601(3) 0.50166(8) 0.0259(7) Uani 1 1 d .
H23 H 0.6176 0.8015 0.5096 0.031 Uiso 1 1 calc R
C24 C 0.6883(3) 0.7213(3) 0.46734(9) 0.0309(7) Uani 1 1 d .
H24 H 0.6209 0.7363 0.4525 0.037 Uiso 1 1 calc R
C25 C 0.7893(3) 0.6609(3) 0.45520(9) 0.0313(8) Uani 1 1 d .
H25 H 0.7904 0.6362 0.4322 0.038 Uiso 1 1 calc R
C26 C 0.8897(3) 0.6368(3) 0.47724(9) 0.0293(7) Uani 1 1 d .
H26 H 0.9576 0.5951 0.4690 0.035 Uiso 1 1 calc R
C27 C 0.8885(3) 0.6751(3) 0.51164(8) 0.0259(7) Uani 1 1 d .
H27 H 0.9559 0.6594 0.5264 0.031 Uiso 1 1 calc R
C28 C 0.9139(3) 0.8870(3) 0.57580(8) 0.0223(6) Uani 1 1 d .
C29 C 0.9531(3) 0.9599(3) 0.54858(9) 0.0282(7) Uani 1 1 d .
H29 H 0.9202 0.9470 0.5264 0.034 Uiso 1 1 calc R
C30 C 1.0403(4) 1.0514(3) 0.55418(10) 0.0361(8) Uani 1 1 d .
H30 H 1.0642 1.1003 0.5358 0.043 Uiso 1 1 calc R
C31 C 1.0921(3) 1.0703(3) 0.58697(10) 0.0330(8) Uani 1 1 d .
H31 H 1.1516 1.1309 0.5906 0.040 Uiso 1 1 calc R
C32 C 1.0547(3) 0.9984(3) 0.61430(9) 0.0305(7) Uani 1 1 d .
H32 H 1.0894 1.0105 0.6364 0.037 Uiso 1 1 calc R
C33 C 0.9658(3) 0.9085(3) 0.60894(8) 0.0264(7) Uani 1 1 d .
H33 H 0.9401 0.8618 0.6276 0.032 Uiso 1 1 calc R
C34 C 0.8407(3) 0.6326(3) 0.58754(8) 0.0221(6) Uani 1 1 d .
C35 C 0.9586(3) 0.6136(3) 0.60137(9) 0.0292(7) Uani 1 1 d .
H35 H 1.0123 0.6797 0.6043 0.035 Uiso 1 1 calc R
C36 C 0.9965(4) 0.4953(4) 0.61087(9) 0.0351(8) Uani 1 1 d .
H36 H 1.0753 0.4834 0.6203 0.042 Uiso 1 1 calc R
C37 C 0.9192(4) 0.3963(3) 0.60645(9) 0.0357(8) Uani 1 1 d .
H37 H 0.9452 0.3179 0.6130 0.043 Uiso 1 1 calc R
C38 C 0.8023(4) 0.4141(3) 0.59224(9) 0.0334(8) Uani 1 1 d .
H38 H 0.7495 0.3474 0.5891 0.040 Uiso 1 1 calc R
C39 C 0.7636(3) 0.5311(3) 0.58265(9) 0.0279(7) Uani 1 1 d .
H39 H 0.6852 0.5420 0.5728 0.033 Uiso 1 1 calc R
C40 C 0.3746(3) 0.7131(3) 0.56171(8) 0.0229(6) Uani 1 1 d .
C41 C 0.2655(3) 0.7761(3) 0.55578(9) 0.0280(7) Uani 1 1 d .
H41 H 0.2336 0.8245 0.5732 0.034 Uiso 1 1 calc R
C42 C 0.2036(3) 0.7675(4) 0.52397(9) 0.0335(8) Uani 1 1 d .
H42 H 0.1311 0.8115 0.5201 0.040 Uiso 1 1 calc R
C43 C 0.2481(3) 0.6944(4) 0.49790(9) 0.0356(8) Uani 1 1 d .
H43 H 0.2052 0.6878 0.4768 0.043 Uiso 1 1 calc R
C44 C 0.3569(4) 0.6314(4) 0.50362(9) 0.0364(8) Uani 1 1 d .
H44 H 0.3876 0.5821 0.4862 0.044 Uiso 1 1 calc R
C45 C 0.4206(3) 0.6408(3) 0.53493(9) 0.0301(7) Uani 1 1 d .
H45 H 0.4946 0.5988 0.5383 0.036 Uiso 1 1 calc R
C46 C 0.3613(3) 0.7822(3) 0.63388(8) 0.0248(7) Uani 1 1 d .
C47 C 0.3832(3) 0.8803(3) 0.65617(9) 0.0304(7) Uani 1 1 d .
H47 H 0.4503 0.9316 0.6529 0.037 Uiso 1 1 calc R
C48 C 0.3054(4) 0.9027(4) 0.68348(10) 0.0389(9) Uani 1 1 d .
H48 H 0.3217 0.9675 0.6987 0.047 Uiso 1 1 calc R
C49 C 0.2042(4) 0.8286(4) 0.68799(9) 0.0381(9) Uani 1 1 d .
H49 H 0.1517 0.8440 0.7060 0.046 Uiso 1 1 calc R
C50 C 0.1809(3) 0.7316(4) 0.66571(9) 0.0354(8) Uani 1 1 d .
H50 H 0.1125 0.6820 0.6688 0.043 Uiso 1 1 calc R
C51 C 0.2586(3) 0.7077(3) 0.63887(8) 0.0283(7) Uani 1 1 d .
H51 H 0.2425 0.6417 0.6241 0.034 Uiso 1 1 calc R
C52 C 0.5062(3) 0.5847(3) 0.61779(8) 0.0239(6) Uani 1 1 d .
C53 C 0.4421(3) 0.4800(3) 0.60665(9) 0.0306(7) Uani 1 1 d .
H53 H 0.3851 0.4854 0.5882 0.037 Uiso 1 1 calc R
C54 C 0.4632(4) 0.3677(3) 0.62304(10) 0.0372(8) Uani 1 1 d .
H54 H 0.4211 0.2979 0.6153 0.045 Uiso 1 1 calc R
C55 C 0.5464(4) 0.3591(3) 0.65073(10) 0.0377(9) Uani 1 1 d .
H55 H 0.5602 0.2838 0.6616 0.045 Uiso 1 1 calc R
C56 C 0.6092(4) 0.4631(3) 0.66218(10) 0.0349(8) Uani 1 1 d .
H56 H 0.6649 0.4575 0.6809 0.042 Uiso 1 1 calc R
C57 C 0.5895(3) 0.5756(3) 0.64588(9) 0.0291(7) Uani 1 1 d .
H57 H 0.6319 0.6451 0.6537 0.035 Uiso 1 1 calc R

loop_
_atom_site_aniso_label
_atom_site_aniso_U_11
_atom_site_aniso_U_22
_atom_site_aniso_U_33
_atom_site_aniso_U_23
_atom_site_aniso_U_13
_atom_site_aniso_U_12
Ru1 0.02377(12) 0.01430(11) 0.02080(11) -0.00049(8) 0.00417(8) 0.00254(9)
P1 0.0213(4) 0.0153(3) 0.0201(3) 0.0004(3) 0.0043(3) 0.0012(3)
P2 0.0219(4) 0.0159(4) 0.0223(4) -0.0025(3) 0.0042(3) 0.0020(3)
O1 0.088(3) 0.125(4) 0.0354(17) -0.013(2) -0.0196(17) -0.037(3)
O2 0.102(3) 0.0495(19) 0.0328(15) 0.0067(14) 0.0140(16) -0.0005(19)
N1 0.051(2) 0.052(2) 0.0279(16) -0.0022(15) -0.0015(14) 0.0018(17)
C1 0.0293(16) 0.0174(15) 0.0227(15) -0.0033(12) 0.0048(12) -0.0024(12)
C2 0.0322(17) 0.0232(16) 0.0281(17) -0.0025(13) 0.0056(13) -0.0041(14)
C3 0.0286(17) 0.0300(18) 0.0249(16) 0.0004(13) 0.0032(13) -0.0105(14)
C4 0.0259(16) 0.0345(19) 0.0274(16) 0.0000(14) 0.0060(13) -0.0073(14)
C5 0.0314(18) 0.039(2) 0.0305(17) 0.0010(15) 0.0100(14) -0.0017(16)
C6 0.036(2) 0.045(2) 0.045(2) 0.0031(18) 0.0180(17) 0.0003(18)
C7 0.038(2) 0.054(3) 0.050(2) 0.017(2) 0.0116(18) 0.011(2)
C8 0.040(2) 0.055(3) 0.0321(19) 0.0088(18) 0.0047(16) -0.0018(19)
C9 0.0290(17) 0.040(2) 0.0291(17) 0.0010(15) 0.0018(13) -0.0065(15)
C10 0.0344(19) 0.045(2) 0.0212(16) -0.0006(15) 0.0000(13) -0.0112(16)
C11 0.0357(18) 0.0321(19) 0.0257(16) -0.0053(14) 0.0040(14) -0.0121(15)
C12 0.054(2) 0.044(2) 0.0253(17) -0.0078(16) 0.0063(16) -0.0082(19)
C13 0.072(3) 0.037(2) 0.037(2) -0.0113(18) 0.015(2) 0.000(2)
C14 0.070(3) 0.040(2) 0.040(2) -0.0049(18) 0.006(2) 0.009(2)
C15 0.057(3) 0.038(2) 0.0276(18) -0.0039(16) 0.0028(17) 0.0011(19)
C16 0.0334(18) 0.0330(18) 0.0242(16) -0.0032(14) 0.0029(13) -0.0093(15)
C17 0.045(2) 0.0082(14) 0.051(2) 0.0062(14) 0.0024(17) -0.0002(14)
C18 0.058(2) 0.0126(15) 0.042(2) -0.0051(14) 0.0038(17) 0.0125(16)
C19 0.0354(19) 0.0238(17) 0.042(2) 0.0094(15) 0.0063(15) 0.0180(15)
C20 0.0347(18) 0.0220(16) 0.0299(16) 0.0111(13) -0.0040(14) 0.0095(14)
C21 0.0400(19) 0.0199(16) 0.0340(18) 0.0123(14) 0.0067(15) 0.0042(14)
C22 0.0309(16) 0.0137(14) 0.0229(15) 0.0001(11) 0.0059(12) -0.0008(12)
C23 0.0298(17) 0.0216(16) 0.0263(16) 0.0000(13) 0.0029(13) 0.0027(13)
C24 0.0388(19) 0.0275(17) 0.0263(16) 0.0012(13) -0.0001(14) -0.0048(15)
C25 0.045(2) 0.0267(17) 0.0231(16) -0.0053(13) 0.0092(14) -0.0087(16)
C26 0.0326(18) 0.0255(17) 0.0304(17) -0.0051(13) 0.0115(14) -0.0037(14)
C27 0.0288(16) 0.0227(16) 0.0267(16) 0.0004(13) 0.0067(13) 0.0018(13)
C28 0.0227(15) 0.0164(14) 0.0280(15) -0.0029(12) 0.0054(12) -0.0009(12)
C29 0.0320(17) 0.0264(17) 0.0264(16) -0.0007(13) 0.0053(13) -0.0005(14)
C30 0.045(2) 0.0285(18) 0.0358(19) 0.0040(15) 0.0144(16) -0.0075(16)
C31 0.0306(18) 0.0241(17) 0.045(2) -0.0047(15) 0.0073(15) -0.0111(14)
C32 0.0273(17) 0.0310(18) 0.0333(18) -0.0050(14) 0.0016(14) -0.0017(14)
C33 0.0264(16) 0.0267(17) 0.0265(16) 0.0018(13) 0.0055(12) 0.0013(13)
C34 0.0273(16) 0.0184(15) 0.0209(14) 0.0000(11) 0.0068(12) 0.0038(12)
C35 0.0304(17) 0.0262(17) 0.0311(17) 0.0016(14) 0.0026(13) 0.0027(14)
C36 0.037(2) 0.033(2) 0.0351(19) 0.0063(15) 0.0010(15) 0.0111(16)
C37 0.054(2) 0.0216(17) 0.0322(18) 0.0052(14) 0.0137(16) 0.0146(17)
C38 0.045(2) 0.0200(17) 0.0360(18) -0.0006(14) 0.0133(16) 0.0030(15)
C39 0.0295(17) 0.0250(17) 0.0297(16) -0.0014(13) 0.0100(13) 0.0033(14)
C40 0.0241(15) 0.0200(15) 0.0248(15) -0.0017(12) 0.0041(12) -0.0008(13)
C41 0.0262(16) 0.0293(17) 0.0288(16) -0.0039(14) 0.0073(13) 0.0028(14)
C42 0.0289(18) 0.038(2) 0.0339(18) 0.0012(15) 0.0017(14) 0.0050(15)
C43 0.0359(19) 0.042(2) 0.0286(17) -0.0046(15) -0.0021(14) -0.0017(17)
C44 0.040(2) 0.039(2) 0.0309(18) -0.0115(16) 0.0040(15) 0.0035(17)
C45 0.0291(17) 0.0289(18) 0.0323(17) -0.0069(14) 0.0034(13) 0.0072(14)
C46 0.0269(16) 0.0245(16) 0.0231(15) 0.0009(12) 0.0027(12) 0.0073(13)
C47 0.0318(17) 0.0280(17) 0.0319(17) -0.0052(14) 0.0081(14) 0.0003(15)
C48 0.042(2) 0.043(2) 0.0318(18) -0.0119(16) 0.0076(16) 0.0087(18)
C49 0.036(2) 0.050(2) 0.0292(18) -0.0032(16) 0.0131(15) 0.0100(18)
C50 0.0305(18) 0.043(2) 0.0330(18) 0.0033(16) 0.0083(14) 0.0007(16)
C51 0.0299(17) 0.0291(17) 0.0262(16) 0.0005(13) 0.0046(13) 0.0016(14)
C52 0.0238(15) 0.0207(16) 0.0275(15) -0.0014(12) 0.0065(12) 0.0035(12)
C53 0.0317(18) 0.0247(17) 0.0355(18) -0.0028(14) 0.0023(14) -0.0017(14)
C54 0.052(2) 0.0187(17) 0.041(2) -0.0041(15) 0.0036(17) -0.0027(16)
C55 0.053(2) 0.0180(17) 0.042(2) 0.0043(15) 0.0051(17) 0.0052(16)
C56 0.042(2) 0.0282(18) 0.0345(18) 0.0049(15) -0.0015(15) 0.0022(16)
C57 0.0356(18) 0.0223(16) 0.0296(17) -0.0011(13) 0.0034(14) -0.0043(14)

loop_
_atom_type_symbol
_atom_type_description
_atom_type_scat_dispersion_real
_atom_type_scat_dispersion_imag
_atom_type_scat_source
C C 0.0181 0.0091 'International Tables Vol C Tables 4.2.6.8 and 6.1.1.4'
H H 0.0000 0.0000 'International Tables Vol C Tables 4.2.6.8 and 6.1.1.4'
N N 0.0311 0.0180 'International Tables Vol C Tables 4.2.6.8 and 6.1.1.4'
O O 0.0492 0.0322 'International Tables Vol C Tables 4.2.6.8 and 6.1.1.4'
P P 0.2955 0.4335 'International Tables Vol C Tables 4.2.6.8 and 6.1.1.4'
Ru Ru 0.0552 3.2960 'International Tables Vol C Tables 4.2.6.8 and 6.1.1.4'

loop_
_exptl_crystal_face_index_h
_exptl_crystal_face_index_k
_exptl_crystal_face_index_l
_exptl_crystal_face_perp_dist
_exptl_oxdiff_crystal_face_indexfrac_h
_exptl_oxdiff_crystal_face_indexfrac_k
_exptl_oxdiff_crystal_face_indexfrac_l
_exptl_oxdiff_crystal_face_x
_exptl_oxdiff_crystal_face_y
_exptl_oxdiff_crystal_face_z
4 -1 20 0.1414 3.8726 -0.8815 20.2716 -0.6109 0.2176 0.7612
-3 -4 18 0.1002 -3.4676 -3.6454 17.9430 0.4372 -0.1519 0.8864
-6 -1 -14 0.0368 -5.6763 -0.6280 -14.0859 0.8479 -0.3003 -0.4369
6 3 -9 0.0802 5.6141 3.4879 -9.4015 -0.7676 0.2693 -0.5816
2 -5 14 0.1050 2.2426 -5.4055 13.7363 0.0171 0.5924 0.8055
-5 5 9 0.0613 -4.5025 4.9144 8.7134 -0.0249 -0.9985 0.0478
0 3 -22 0.0827 0.0784 3.4611 -21.8281 -0.0052 -0.0965 -0.9953
4 -5 -7 0.0893 4.4529 -5.2016 -6.5313 0.0252 0.9985 0.0484
-1 -5 19 0.1046 -0.7975 -4.6829 18.6019 0.2240 0.1884 0.9562
1 6 14 0.0780 0.9472 5.7798 13.8384 -0.7510 -0.6434 0.1484
1 4 -20 0.0649 0.7449 4.3611 -19.5879 -0.1794 -0.1502 -0.9722
-1 -5 -16 0.0976 -0.8792 -5.3825 -15.7735 0.7366 0.6314 -0.2424
4 -4 14 0.1126 4.3152 -3.8341 13.9281 -0.3369 0.6229 0.7060
-4 -1 21 0.1030 -3.9564 -1.2262 20.7155 0.2579 -0.4687 0.8449
-6 3 -3 0.0594 -6.2728 3.0901 -2.7087 0.4630 -0.8519 -0.2448
-3 4 -19 0.0697 -2.6459 3.7821 -18.6477 0.2220 -0.4129 -0.8833
5 0 -17 0.0471 5.2799 0.1570 -17.1969 -0.3600 0.6575 -0.6619

loop_
_geom_angle_atom_site_label_1
_geom_angle_atom_site_label_2
_geom_angle_atom_site_label_3
_geom_angle
P2 Ru1 P1 104.57(3)
C1 Ru1 P1 88.73(9)
C1 Ru1 P2 88.67(9)
C1 Ru1 C17 101.09(14)
C1 Ru1 C18 91.67(14)
C1 Ru1 C19 117.16(13)
C1 Ru1 C20 152.67(13)
C1 Ru1 C21 136.56(13)
C17 Ru1 P1 101.45(10)
C17 Ru1 P2 152.38(10)
C17 Ru1 C20 61.89(14)
C17 Ru1 C21 36.86(14)
C18 Ru1 P1 137.85(11)
C18 Ru1 P2 117.57(11)
C18 Ru1 C17 37.36(14)
C18 Ru1 C19 36.91(15)
C18 Ru1 C20 61.63(14)
C18 Ru1 C21 61.39(14)
C19 Ru1 P1 150.70(10)
C19 Ru1 P2 90.33(10)
C19 Ru1 C17 62.18(14)
C19 Ru1 C20 37.05(13)
C19 Ru1 C21 61.42(13)
C20 Ru1 P1 114.57(9)
C20 Ru1 P2 98.36(10)
C21 Ru1 P1 90.64(9)
C21 Ru1 P2 133.10(10)
C21 Ru1 C20 36.61(13)
C22 P1 Ru1 118.69(11)
C28 P1 Ru1 105.06(10)
C28 P1 C22 103.48(14)
C28 P1 C34 104.71(15)
C34 P1 Ru1 126.13(10)
C34 P1 C22 96.23(14)
C40 P2 Ru1 109.81(10)
C40 P2 C46 103.20(15)
C46 P2 Ru1 114.69(11)
C52 P2 Ru1 125.66(11)
C52 P2 C40 104.64(15)
C52 P2 C46 96.08(14)
O1 N1 C10 118.0(4)
O2 N1 O1 123.3(4)
O2 N1 C10 118.7(3)
C2 C1 Ru1 173.7(3)
C1 C2 C3 171.8(4)
C4 C3 C2 120.2(3)
C4 C3 C16 119.9(3)
C16 C3 C2 119.9(3)
C3 C4 C5 121.5(3)
C3 C4 C9 120.1(3)
C5 C4 C9 118.4(3)
C4 C5 H5 119.3
C6 C5 C4 121.4(3)
C6 C5 H5 119.3
C5 C6 H6 119.7
C5 C6 C7 120.6(4)
C7 C6 H6 119.7
C6 C7 H7 119.9
C8 C7 C6 120.2(4)
C8 C7 H7 119.9
C7 C8 H8 119.4
C7 C8 C9 121.1(4)
C9 C8 H8 119.4
C8 C9 C4 118.3(3)
C10 C9 C4 117.8(3)
C10 C9 C8 123.9(3)
C9 C10 N1 117.3(3)
C11 C10 N1 118.6(3)
C11 C10 C9 124.0(3)
C10 C11 C12 124.1(3)
C10 C11 C16 117.8(3)
C16 C11 C12 118.0(4)
C11 C12 H12 119.5
C13 C12 C11 121.0(4)
C13 C12 H12 119.5
C12 C13 H13 119.4
C12 C13 C14 121.2(4)
C14 C13 H13 119.4
C13 C14 H14 120.0
C15 C14 C13 120.0(4)
C15 C14 H14 120.0
C14 C15 H15 119.3
C14 C15 C16 121.5(4)
C16 C15 H15 119.3
C3 C16 C11 120.3(3)
C3 C16 C15 121.4(3)
C15 C16 C11 118.3(3)
Ru1 C17 H17 122.4
C18 C17 Ru1 70.56(19)
C18 C17 H17 126.7
C21 C17 Ru1 72.04(19)
C21 C17 H17 126.7
C21 C17 C18 106.5(3)
Ru1 C18 H18 121.9
C17 C18 Ru1 72.08(19)
C17 C18 H18 125.5
C19 C18 Ru1 72.24(19)
C19 C18 C17 109.0(3)
C19 C18 H18 125.5
Ru1 C19 H19 122.3
C18 C19 Ru1 70.85(19)
C18 C19 H19 126.1
C18 C19 C20 107.9(3)
C20 C19 Ru1 72.42(18)
C20 C19 H19 126.1
Ru1 C20 H20 123.5
C19 C20 Ru1 70.53(18)
C19 C20 H20 126.4
C21 C20 Ru1 71.29(18)
C21 C20 C19 107.2(3)
C21 C20 H20 126.4
Ru1 C21 H21 123.1
C17 C21 Ru1 71.10(19)
C17 C21 H21 125.3
C20 C21 Ru1 72.11(18)
C20 C21 C17 109.3(3)
C20 C21 H21 125.3
C23 C22 P1 121.1(2)
C23 C22 C27 119.3(3)
C27 C22 P1 119.5(2)
C22 C23 H23 120.0
C24 C23 C22 120.0(3)
C24 C23 H23 120.0
C23 C24 H24 119.8
C25 C24 C23 120.5(3)
C25 C24 H24 119.8
C24 C25 H25 119.9
C24 C25 C26 120.2(3)
C26 C25 H25 119.9
C25 C26 H26 120.1
C25 C26 C27 119.9(3)
C27 C26 H26 120.1
C22 C27 H27 119.9
C26 C27 C22 120.1(3)
C26 C27 H27 120.0
C29 C28 P1 121.6(3)
C29 C28 C33 118.0(3)
C33 C28 P1 119.8(2)
C28 C29 H29 119.6
C30 C29 C28 120.9(3)
C30 C29 H29 119.6
C29 C30 H30 119.8
C31 C30 C29 120.4(3)
C31 C30 H30 119.8
C30 C31 H31 120.3
C32 C31 C30 119.5(3)
C32 C31 H31 120.3
C31 C32 H32 119.9
C31 C32 C33 120.3(3)
C33 C32 H32 119.9
C28 C33 H33 119.6
C32 C33 C28 120.9(3)
C32 C33 H33 119.6
C35 C34 P1 124.6(3)
C35 C34 C39 118.6(3)
C39 C34 P1 116.5(2)
C34 C35 H35 120.0
C34 C35 C36 119.9(3)
C36 C35 H35 120.0
C35 C36 H36 119.5
C37 C36 C35 121.0(3)
C37 C36 H36 119.5
C36 C37 H37 120.3
C36 C37 C38 119.4(3)
C38 C37 H37 120.3
C37 C38 H38 119.9
C37 C38 C39 120.2(4)
C39 C38 H38 119.9
C34 C39 H39 119.6
C38 C39 C34 120.9(3)
C38 C39 H39 119.6
C41 C40 P2 122.1(2)
C41 C40 C45 118.6(3)
C45 C40 P2 118.6(2)
C40 C41 H41 119.8
C40 C41 C42 120.3(3)
C42 C41 H41 119.8
C41 C42 H42 119.6
C43 C42 C41 120.9(3)
C43 C42 H42 119.6
C42 C43 H43 120.4
C44 C43 C42 119.1(3)
C44 C43 H43 120.4
C43 C44 H44 119.7
C45 C44 C43 120.6(3)
C45 C44 H44 119.7
C40 C45 H45 119.8
C44 C45 C40 120.5(3)
C44 C45 H45 119.8
C47 C46 P2 121.3(3)
C47 C46 C51 118.8(3)
C51 C46 P2 119.6(3)
C46 C47 H47 119.7
C46 C47 C48 120.5(3)
C48 C47 H47 119.7
C47 C48 H48 120.0
C49 C48 C47 119.9(4)
C49 C48 H48 120.0
C48 C49 H49 120.0
C48 C49 C50 120.0(3)
C50 C49 H49 120.0
C49 C50 H50 119.8
C49 C50 C51 120.5(4)
C51 C50 H50 119.8
C46 C51 H51 119.9
C50 C51 C46 120.2(3)
C50 C51 H51 119.9
C53 C52 P2 123.0(3)
C53 C52 C57 119.3(3)
C57 C52 P2 117.3(3)
C52 C53 H53 120.0
C54 C53 C52 120.1(3)
C54 C53 H53 120.0
C53 C54 H54 119.8
C55 C54 C53 120.4(3)
C55 C54 H54 119.8
C54 C55 H55 120.1
C54 C55 C56 119.8(3)
C56 C55 H55 120.1
C55 C56 H56 119.8
C55 C56 C57 120.4(3)
C57 C56 H56 119.8
C52 C57 H57 119.9
C56 C57 C52 120.1(3)
C56 C57 H57 119.9

loop_
_geom_bond_atom_site_label_1
_geom_bond_atom_site_label_2
_geom_bond_distance
Ru1 P1 2.2967(8)
Ru1 P2 2.2908(8)
Ru1 C1 2.002(3)
Ru1 C17 2.235(3)
Ru1 C18 2.215(3)
Ru1 C19 2.233(3)
Ru1 C20 2.258(3)
Ru1 C21 2.247(3)
P1 C22 1.852(3)
P1 C28 1.840(3)
P1 C34 1.842(3)
P2 C40 1.842(3)
P2 C46 1.851(3)
P2 C52 1.840(3)
O1 N1 1.220(5)
O2 N1 1.208(5)
N1 C10 1.476(4)
C1 C2 1.211(5)
C2 C3 1.430(5)
C3 C4 1.418(5)
C3 C16 1.423(5)
C4 C5 1.420(5)
C4 C9 1.438(5)
C5 H5 0.9300
C5 C6 1.359(6)
C6 H6 0.9300
C6 C7 1.415(6)
C7 H7 0.9300
C7 C8 1.365(6)
C8 H8 0.9300
C8 C9 1.431(6)
C9 C10 1.400(5)
C10 C11 1.391(6)
C11 C12 1.437(5)
C11 C16 1.435(5)
C12 H12 0.9300
C12 C13 1.351(6)
C13 H13 0.9300
C13 C14 1.408(6)
C14 H14 0.9300
C14 C15 1.359(6)
C15 H15 0.9300
C15 C16 1.425(6)
C17 H17 0.9300
C17 C18 1.425(5)
C17 C21 1.417(5)
C18 H18 0.9300
C18 C19 1.408(6)
C19 H19 0.9300
C19 C20 1.427(5)
C20 H20 0.9300
C20 C21 1.415(5)
C21 H21 0.9300
C22 C23 1.392(5)
C22 C27 1.397(4)
C23 H23 0.9300
C23 C24 1.392(5)
C24 H24 0.9300
C24 C25 1.374(5)
C25 H25 0.9300
C25 C26 1.388(5)
C26 H26 0.9300
C26 C27 1.393(5)
C27 H27 0.9300
C28 C29 1.393(4)
C28 C33 1.402(5)
C29 H29 0.9300
C29 C30 1.386(5)
C30 H30 0.9300
C30 C31 1.385(5)
C31 H31 0.9300
C31 C32 1.384(5)
C32 H32 0.9300
C32 C33 1.385(5)
C33 H33 0.9300
C34 C35 1.389(5)
C34 C39 1.394(5)
C35 H35 0.9300
C35 C36 1.395(5)
C36 H36 0.9300
C36 C37 1.373(6)
C37 H37 0.9300
C37 C38 1.382(6)
C38 H38 0.9300
C38 C39 1.385(5)
C39 H39 0.9300
C40 C41 1.382(5)
C40 C45 1.403(4)
C41 H41 0.9300
C41 C42 1.386(5)
C42 H42 0.9300
C42 C43 1.381(5)
C43 H43 0.9300
C43 C44 1.379(5)
C44 H44 0.9300
C44 C45 1.379(5)
C45 H45 0.9300
C46 C47 1.386(5)
C46 C51 1.397(5)
C47 H47 0.9300
C47 C48 1.393(5)
C48 H48 0.9300
C48 C49 1.378(6)
C49 H49 0.9300
C49 C50 1.379(6)
C50 H50 0.9300
C50 C51 1.381(5)
C51 H51 0.9300
C52 C53 1.395(5)
C52 C57 1.395(5)
C53 H53 0.9300
C53 C54 1.390(5)
C54 H54 0.9300
C54 C55 1.382(6)
C55 H55 0.9300
C55 C56 1.385(5)
C56 H56 0.9300
C56 C57 1.388(5)
C57 H57 0.9300

loop_
_smtbx_masks_void_nr
_smtbx_masks_void_average_x
_smtbx_masks_void_average_y
_smtbx_masks_void_average_z
_smtbx_masks_void_volume
_smtbx_masks_void_count_electrons
1 0.183 -0.233 0.303 93.1 18.3
2 -0.183 0.233 0.697 93.1 17.8
3 -0.183 0.267 0.197 93.1 17.8
4 0.183 0.733 0.803 93.1 18.3
